data_4085237
loop_
_publ_author_name
'El Ezzi, Mohammad'
'Kocsor, Tibor-Gabor'
'D&#x2019;Accriscio, Florian'
'Madec, David'
'Mallet-Ladeira, Sonia'
'Castel, Annie'

_publ_section_title
;
 Iron Complexes with Stabilized Germylenes: Syntheses and
 Characterizations
;
_journal_issue 3
_journal_name_full Organometallics
_journal_page_first 571
_journal_paper_doi 10.1021/om500903g
_journal_volume 34
_journal_year 2015
_chemical_compound_source 'synthesis as described'
_chemical_formula_moiety 'C15 H20 Cl2 Fe Ge N2 O4'
_chemical_formula_sum 'C15 H20 Cl2 Fe Ge N2 O4'
_chemical_formula_weight 491.69
_chemical_name_systematic
;
 ?
;
_space_group_IT_number 14
_symmetry_cell_setting monoclinic
_symmetry_Int_Tables_number 14
_symmetry_space_group_name_Hall '-P 2yn'
_symmetry_space_group_name_H-M 'P 1 21/n 1'
_atom_sites_solution_hydrogens geom
_atom_sites_solution_primary direct
_atom_sites_solution_secondary difmap
_cell_angle_alpha 90
_cell_angle_beta 94.7190(10)
_cell_angle_gamma 90
_cell_formula_units_Z 4
_cell_length_a 9.8524(2)
_cell_length_b 12.9959(3)
_cell_length_c 16.0149(3)
_cell_measurement_reflns_used 3511
_cell_measurement_temperature 193(2)
_cell_measurement_theta_max 24.01
_cell_measurement_theta_min 2.34
_cell_measurement_wavelength 0.71073
_cell_volume 2043.61(7)
_computing_cell_refinement 'APEX2 and SAINT (Bruker, 2006)'
_computing_data_collection 'APEX2 (Bruker, 2006)'
_computing_data_reduction SAINT
_computing_molecular_graphics 'Ortep-3 for Windows (Farrugia, 1997)'
_computing_publication_material 'WinGX publication routines (Farrugia, 1999)'
_computing_structure_refinement 'SHELXL-97 (Sheldrick, 2008)'
_computing_structure_solution 'SHELXS-97 (Sheldrick, 2008)'
_diffrn_ambient_temperature 193(2)
_diffrn_measured_fraction_theta_full 0.99
_diffrn_measured_fraction_theta_max 0.99
_diffrn_measurement_device_type 'Bruker Kappa APEX II Quazar'
_diffrn_measurement_method 'phi and omega scans'
_diffrn_radiation_monochromator 'multilayer optics'
_diffrn_radiation_probe x-ray
_diffrn_radiation_source 'microfocus sealed tube'
_diffrn_radiation_type MoK\a
_diffrn_radiation_wavelength 0.71073
_diffrn_reflns_av_R_equivalents 0.0443
_diffrn_reflns_av_unetI/netI 0.0393
_diffrn_reflns_limit_h_max 11
_diffrn_reflns_limit_h_min -11
_diffrn_reflns_limit_k_max 11
_diffrn_reflns_limit_k_min -14
_diffrn_reflns_limit_l_max 18
_diffrn_reflns_limit_l_min -18
_diffrn_reflns_number 14644
_diffrn_reflns_theta_full 24.18
_diffrn_reflns_theta_max 24.18
_diffrn_reflns_theta_min 2.52
_diffrn_standards_decay_% 0
_diffrn_standards_interval_count 0
_diffrn_standards_interval_time 0
_diffrn_standards_number 0
_exptl_absorpt_coefficient_mu 2.462
_exptl_absorpt_correction_T_max 0.9079
_exptl_absorpt_correction_T_min 0.8890
_exptl_absorpt_correction_type multi-scan
_exptl_absorpt_process_details 'SADABS (Bruker-AXS)'
_exptl_crystal_colour colourless
_exptl_crystal_density_diffrn 1.598
_exptl_crystal_density_method 'not measured'
_exptl_crystal_description parallelepiped
_exptl_crystal_F_000 992
_exptl_crystal_size_max 0.12
_exptl_crystal_size_mid 0.04
_exptl_crystal_size_min 0.04
_refine_diff_density_max 0.37
_refine_diff_density_min -0.236
_refine_diff_density_rms 0.064
_refine_ls_extinction_method none
_refine_ls_goodness_of_fit_ref 1.011
_refine_ls_hydrogen_treatment constr
_refine_ls_matrix_type full
_refine_ls_number_parameters 232
_refine_ls_number_reflns 3247
_refine_ls_number_restraints 0
_refine_ls_restrained_S_all 1.011
_refine_ls_R_factor_all 0.043
_refine_ls_R_factor_gt 0.0286
_refine_ls_shift/su_max 0.001
_refine_ls_shift/su_mean 0
_refine_ls_structure_factor_coef Fsqd
_refine_ls_weighting_details 'calc w=1/[\s^2^(Fo^2^)+(0.0303P)^2^+0.2245P] where P=(Fo^2^+2Fc^2^)/3'
_refine_ls_weighting_scheme calc
_refine_ls_wR_factor_gt 0.0588
_refine_ls_wR_factor_ref 0.0641
_reflns_number_gt 2594
_reflns_number_total 3247
_reflns_threshold_expression >2sigma(I)
_cod_data_source_file om500903g_si_001.cif
_cod_data_source_block 6a
_cod_depositor_comments 'Adding full bibliography for 4085233--4085238.cif.'
_cod_original_sg_symbol_H-M 'P 21/n'
_cod_database_code 4085237

loop_
_symmetry_equiv_pos_as_xyz
'x, y, z'
'-x+1/2, y+1/2, -z+1/2'
'-x, -y, -z'
'x-1/2, -y-1/2, z-1/2'

loop_
_atom_site_label
_atom_site_type_symbol
_atom_site_fract_x
_atom_site_fract_y
_atom_site_fract_z
_atom_site_U_iso_or_equiv
_atom_site_adp_type
_atom_site_occupancy
_atom_site_symmetry_multiplicity
_atom_site_calc_flag
_atom_site_refinement_flags
C1 C -0.2857(3) 0.6792(3) 0.0398(2) 0.0383(8) Uani 1 1 d .
C2 C -0.1558(3) 0.8798(3) 0.1240(2) 0.0382(8) Uani 1 1 d .
C3 C -0.4045(4) 0.8488(3) 0.0692(2) 0.0488(10) Uani 1 1 d .
C4 C -0.3656(3) 0.7504(2) 0.2091(2) 0.0383(8) Uani 1 1 d .
C5 C 0.0870(3) 0.6401(2) 0.15390(17) 0.0238(7) Uani 1 1 d .
C6 C 0.2641(3) 0.6243(2) 0.07515(18) 0.0291(7) Uani 1 1 d .
C7 C 0.2981(3) 0.5769(2) 0.14930(18) 0.0273(7) Uani 1 1 d .
C8 C 0.3477(3) 0.6328(3) 0.0016(2) 0.0409(8) Uani 1 1 d .
H8A H 0.4304 0.5913 0.0117 0.061 Uiso 1 1 calc R
H8B H 0.3727 0.7049 -0.0063 0.061 Uiso 1 1 calc R
H8C H 0.2946 0.6078 -0.0488 0.061 Uiso 1 1 calc R
C9 C 0.4276(3) 0.5211(3) 0.1749(2) 0.0390(8) Uani 1 1 d .
H9A H 0.4138 0.447 0.1666 0.058 Uiso 1 1 calc R
H9B H 0.4544 0.5348 0.2341 0.058 Uiso 1 1 calc R
H9C H 0.4995 0.5449 0.1408 0.058 Uiso 1 1 calc R
C10 C 0.0530(3) 0.7195(2) 0.01035(17) 0.0285(7) Uani 1 1 d .
H10 H -0.0337 0.7414 0.0335 0.034 Uiso 1 1 calc R
C11 C 0.1231(3) 0.8173(2) -0.0155(2) 0.0449(9) Uani 1 1 d .
H11A H 0.1562 0.856 0.0346 0.067 Uiso 1 1 calc R
H11B H 0.0581 0.8596 -0.0501 0.067 Uiso 1 1 calc R
H11C H 0.2 0.7994 -0.0478 0.067 Uiso 1 1 calc R
C12 C 0.0130(3) 0.6469(3) -0.06239(19) 0.0423(9) Uani 1 1 d .
H12A H 0.0949 0.6254 -0.0886 0.063 Uiso 1 1 calc R
H12B H -0.0491 0.6824 -0.1038 0.063 Uiso 1 1 calc R
H12C H -0.0325 0.5862 -0.0414 0.063 Uiso 1 1 calc R
C13 C 0.1776(3) 0.5438(2) 0.28337(17) 0.0332(8) Uani 1 1 d .
H13 H 0.083 0.5578 0.2987 0.04 Uiso 1 1 calc R
C14 C 0.2737(3) 0.6012(3) 0.34668(19) 0.0466(9) Uani 1 1 d .
H14A H 0.3682 0.5856 0.3364 0.07 Uiso 1 1 calc R
H14B H 0.2568 0.5796 0.4035 0.07 Uiso 1 1 calc R
H14C H 0.258 0.6754 0.3408 0.07 Uiso 1 1 calc R
C15 C 0.1959(4) 0.4280(3) 0.2845(2) 0.0473(9) Uani 1 1 d .
H15A H 0.1362 0.3971 0.2393 0.071 Uiso 1 1 calc R
H15B H 0.1724 0.4007 0.3386 0.071 Uiso 1 1 calc R
H15C H 0.2909 0.4112 0.2765 0.071 Uiso 1 1 calc R
N1 N 0.1334(2) 0.66381(17) 0.07883(13) 0.0236(6) Uani 1 1 d .
N2 N 0.1871(2) 0.58654(18) 0.19684(14) 0.0262(6) Uani 1 1 d .
O1 O -0.2992(2) 0.6187(2) -0.01317(16) 0.0605(7) Uani 1 1 d .
O2 O -0.0812(3) 0.94840(19) 0.12576(16) 0.0574(7) Uani 1 1 d .
O3 O -0.4926(3) 0.8952(2) 0.0367(2) 0.0803(10) Uani 1 1 d .
O4 O -0.4297(2) 0.73492(19) 0.26439(15) 0.0574(7) Uani 1 1 d .
Cl1 Cl -0.16636(8) 0.52124(6) 0.22308(5) 0.0395(2) Uani 1 1 d .
Cl2 Cl -0.03577(9) 0.74146(7) 0.31488(5) 0.0451(2) Uani 1 1 d .
Fe1 Fe -0.27112(4) 0.77364(3) 0.12002(3) 0.02992(13) Uani 1 1 d .
Ge1 Ge -0.10008(3) 0.67684(2) 0.190303(18) 0.02557(11) Uani 1 1 d .

loop_
_atom_site_aniso_label
_atom_site_aniso_U_11
_atom_site_aniso_U_22
_atom_site_aniso_U_33
_atom_site_aniso_U_23
_atom_site_aniso_U_13
_atom_site_aniso_U_12
C1 0.0237(17) 0.047(2) 0.044(2) -0.0036(18) 0.0022(15) 0.0010(17)
C2 0.045(2) 0.029(2) 0.041(2) -0.0031(16) 0.0053(16) 0.0089(18)
C3 0.044(2) 0.041(2) 0.062(2) 0.0042(19) 0.0086(19) 0.0047(19)
C4 0.0382(19) 0.032(2) 0.045(2) -0.0054(17) 0.0047(17) 0.0068(16)
C5 0.0272(16) 0.0239(18) 0.0202(15) -0.0002(13) 0.0005(13) -0.0028(14)
C6 0.0247(16) 0.0330(19) 0.0300(17) 0.0003(15) 0.0041(13) -0.0002(15)
C7 0.0256(16) 0.0278(18) 0.0284(17) -0.0018(14) 0.0020(13) -0.0011(14)
C8 0.0306(17) 0.052(2) 0.041(2) 0.0061(17) 0.0104(15) 0.0042(17)
C9 0.0304(18) 0.042(2) 0.044(2) 0.0028(17) -0.0002(15) 0.0056(16)
C10 0.0294(16) 0.0308(19) 0.0252(16) 0.0077(14) 0.0017(13) 0.0042(15)
C11 0.048(2) 0.043(2) 0.043(2) 0.0159(18) -0.0009(17) -0.0025(18)
C12 0.042(2) 0.055(2) 0.0296(18) -0.0011(17) -0.0033(15) 0.0029(18)
C13 0.0343(18) 0.042(2) 0.0228(16) 0.0070(15) -0.0002(13) -0.0022(16)
C14 0.045(2) 0.065(3) 0.0278(19) -0.0025(17) -0.0045(16) -0.0008(19)
C15 0.050(2) 0.043(2) 0.048(2) 0.0167(18) -0.0047(17) -0.0020(19)
N1 0.0242(13) 0.0235(15) 0.0229(13) 0.0027(11) 0.0008(10) 0.0001(11)
N2 0.0278(13) 0.0283(15) 0.0221(13) 0.0027(11) -0.0010(11) -0.0004(12)
O1 0.0445(15) 0.075(2) 0.0614(17) -0.0349(16) 0.0009(13) -0.0061(14)
O2 0.0655(17) 0.0372(16) 0.0692(18) -0.0037(13) 0.0041(14) -0.0180(14)
O3 0.0576(18) 0.075(2) 0.107(3) 0.0360(19) -0.0060(17) 0.0255(17)
O4 0.0618(17) 0.0630(18) 0.0518(16) -0.0044(14) 0.0319(14) 0.0041(14)
Cl1 0.0375(5) 0.0310(5) 0.0508(5) 0.0087(4) 0.0089(4) -0.0041(4)
Cl2 0.0564(5) 0.0502(6) 0.0285(4) -0.0132(4) 0.0019(4) 0.0031(5)
Fe1 0.0291(2) 0.0277(3) 0.0334(3) -0.0013(2) 0.0054(2) 0.0030(2)
Ge1 0.02753(18) 0.0253(2) 0.02433(17) -0.00152(14) 0.00505(13) -0.00047(15)

loop_
_atom_type_symbol
_atom_type_description
_atom_type_scat_dispersion_real
_atom_type_scat_dispersion_imag
_atom_type_scat_source
C C 0.0033 0.0016 'International Tables Vol C Tables 4.2.6.8 and 6.1.1.4'
H H 0 0 'International Tables Vol C Tables 4.2.6.8 and 6.1.1.4'
N N 0.0061 0.0033 'International Tables Vol C Tables 4.2.6.8 and 6.1.1.4'
O O 0.0106 0.006 'International Tables Vol C Tables 4.2.6.8 and 6.1.1.4'
Cl Cl 0.1484 0.1585 'International Tables Vol C Tables 4.2.6.8 and 6.1.1.4'
Fe Fe 0.3463 0.8444 'International Tables Vol C Tables 4.2.6.8 and 6.1.1.4'
Ge Ge 0.1547 1.8001 'International Tables Vol C Tables 4.2.6.8 and 6.1.1.4'

loop_
_geom_angle_atom_site_label_1
_geom_angle_atom_site_label_2
_geom_angle_atom_site_label_3
_geom_angle
O1 C1 Fe1 177.9(3)
O2 C2 Fe1 179.4(3)
O3 C3 Fe1 178.3(3)
O4 C4 Fe1 177.8(3)
N2 C5 N1 106.5(2)
N2 C5 Ge1 128.07(19)
N1 C5 Ge1 125.4(2)
C7 C6 N1 107.1(2)
C7 C6 C8 127.7(3)
N1 C6 C8 125.2(3)
C6 C7 N2 106.9(2)
C6 C7 C9 127.2(3)
N2 C7 C9 125.9(3)
C6 C8 H8A 109.5
C6 C8 H8B 109.5
H8A C8 H8B 109.5
C6 C8 H8C 109.5
H8A C8 H8C 109.5
H8B C8 H8C 109.5
C7 C9 H9A 109.5
C7 C9 H9B 109.5
H9A C9 H9B 109.5
C7 C9 H9C 109.5
H9A C9 H9C 109.5
H9B C9 H9C 109.5
N1 C10 C11 112.5(2)
N1 C10 C12 110.5(2)
C11 C10 C12 113.8(3)
N1 C10 H10 106.5
C11 C10 H10 106.5
C12 C10 H10 106.5
C10 C11 H11A 109.5
C10 C11 H11B 109.5
H11A C11 H11B 109.5
C10 C11 H11C 109.5
H11A C11 H11C 109.5
H11B C11 H11C 109.5
C10 C12 H12A 109.5
C10 C12 H12B 109.5
H12A C12 H12B 109.5
C10 C12 H12C 109.5
H12A C12 H12C 109.5
H12B C12 H12C 109.5
N2 C13 C15 111.2(3)
N2 C13 C14 110.5(2)
C15 C13 C14 114.3(3)
N2 C13 H13 106.8
C15 C13 H13 106.8
C14 C13 H13 106.8
C13 C14 H14A 109.5
C13 C14 H14B 109.5
H14A C14 H14B 109.5
C13 C14 H14C 109.5
H14A C14 H14C 109.5
H14B C14 H14C 109.5
C13 C15 H15A 109.5
C13 C15 H15B 109.5
H15A C15 H15B 109.5
C13 C15 H15C 109.5
H15A C15 H15C 109.5
H15B C15 H15C 109.5
C5 N1 C6 109.5(2)
C5 N1 C10 124.5(2)
C6 N1 C10 125.9(2)
C5 N2 C7 110.0(2)
C5 N2 C13 124.2(2)
C7 N2 C13 125.8(2)
C1 Fe1 C3 92.03(16)
C1 Fe1 C2 125.01(14)
C3 Fe1 C2 92.09(15)
C1 Fe1 C4 116.33(15)
C3 Fe1 C4 92.55(15)
C2 Fe1 C4 118.21(15)
C1 Fe1 Ge1 89.34(11)
C3 Fe1 Ge1 178.19(12)
C2 Fe1 Ge1 88.10(11)
C4 Fe1 Ge1 85.78(10)
C5 Ge1 Cl1 98.41(8)
C5 Ge1 Cl2 98.55(8)
Cl1 Ge1 Cl2 101.68(3)
C5 Ge1 Fe1 128.85(8)
Cl1 Ge1 Fe1 113.33(3)
Cl2 Ge1 Fe1 112.03(3)

loop_
_geom_bond_atom_site_label_1
_geom_bond_atom_site_label_2
_geom_bond_distance
C1 O1 1.156(4)
C1 Fe1 1.775(4)
C2 O2 1.154(4)
C2 Fe1 1.785(4)
C3 O3 1.146(4)
C3 Fe1 1.780(4)
C4 O4 1.147(4)
C4 Fe1 1.793(3)
C5 N2 1.349(3)
C5 N1 1.356(3)
C5 Ge1 2.035(3)
C6 C7 1.355(4)
C6 N1 1.392(3)
C6 C8 1.496(4)
C7 N2 1.388(3)
C7 C9 1.496(4)
C8 H8A 0.98
C8 H8B 0.98
C8 H8C 0.98
C9 H9A 0.98
C9 H9B 0.98
C9 H9C 0.98
C10 N1 1.487(3)
C10 C11 1.520(4)
C10 C12 1.526(4)
C10 H10 1
C11 H11A 0.98
C11 H11B 0.98
C11 H11C 0.98
C12 H12A 0.98
C12 H12B 0.98
C12 H12C 0.98
C13 N2 1.503(3)
C13 C15 1.516(4)
C13 C14 1.524(4)
C13 H13 1
C14 H14A 0.98
C14 H14B 0.98
C14 H14C 0.98
C15 H15A 0.98
C15 H15B 0.98
C15 H15C 0.98
Cl1 Ge1 2.2018(8)
Cl2 Ge1 2.2089(8)
Fe1 Ge1 2.3189(5)
